data_4119473
loop_
_publ_author_name
'Megan E. Fieser'
'Jefferson E. Bates'
'Joseph W. Ziller'
'Filipp Furche'
'William J. Evans'

_publ_section_title
;
 Dinitrogen Reduction via Photochemical Activation of Heteroleptic
 Tris(cyclopentadienyl) Rare-Earth Complexes
;
_journal_name_full 'Journal of the American Chemical Society'
_journal_page_first 3804
_journal_page_last 3807
_journal_paper_doi 10.1021/ja400664s
_journal_volume 135
_journal_year 2013
_chemical_formula_sum 'C29 H43 Dy'
_chemical_formula_weight 554.13
_chemical_name_systematic
; 
 ? 
;
_space_group_IT_number 2
_symmetry_cell_setting triclinic
_symmetry_space_group_name_Hall '-P 1'
_symmetry_space_group_name_H-M 'P -1'
_atom_sites_solution_hydrogens difmap
_atom_sites_solution_primary direct
_atom_sites_solution_secondary difmap
_audit_creation_method SHELXTL
_cell_angle_alpha 92.3266(5)
_cell_angle_beta 90.3471(5)
_cell_angle_gamma 99.9098(5)
_cell_formula_units_Z 4
_cell_length_a 10.0370(5)
_cell_length_b 14.3561(7)
_cell_length_c 17.7392(8)
_cell_measurement_reflns_used 9899
_cell_measurement_temperature 88(2)
_cell_measurement_theta_max 28.63
_cell_measurement_theta_min 2.30
_cell_volume 2515.6(2)
_computing_cell_refinement 'Bruker SAINT'
_computing_data_collection 'Bruker APEX2'
_computing_data_reduction 'Bruker SAINT'
_computing_molecular_graphics 'Bruker SHELXTL'
_computing_publication_material 'Bruker SHELXTL'
_computing_structure_refinement 'SHELXL-97 (Sheldrick, 2008)'
_computing_structure_solution 'SHELXS-97 (Sheldrick, 2008)'
_diffrn_ambient_temperature 88(2)
_diffrn_measured_fraction_theta_full 0.997
_diffrn_measured_fraction_theta_max 0.904
_diffrn_measurement_device_type 'Bruker APEX-II CCD'
_diffrn_measurement_method '\f and \w scans'
_diffrn_radiation_monochromator graphite
_diffrn_radiation_source 'fine-focus sealed tube'
_diffrn_radiation_type MoK\a
_diffrn_radiation_wavelength 0.71073
_diffrn_reflns_av_R_equivalents 0.0181
_diffrn_reflns_av_sigmaI/netI 0.0232
_diffrn_reflns_limit_h_max 13
_diffrn_reflns_limit_h_min -12
_diffrn_reflns_limit_k_max 19
_diffrn_reflns_limit_k_min -19
_diffrn_reflns_limit_l_max 23
_diffrn_reflns_limit_l_min -23
_diffrn_reflns_number 30167
_diffrn_reflns_theta_full 25.50
_diffrn_reflns_theta_max 28.89
_diffrn_reflns_theta_min 1.88
_exptl_absorpt_coefficient_mu 2.983
_exptl_absorpt_correction_T_max 0.6500
_exptl_absorpt_correction_T_min 0.4468
_exptl_absorpt_correction_type numerical
_exptl_absorpt_process_details 'Bruker SADABS'
_exptl_crystal_colour yellow
_exptl_crystal_density_diffrn 1.463
_exptl_crystal_density_meas ?
_exptl_crystal_description irregular
_exptl_crystal_F_000 1132
_exptl_crystal_size_max 0.32
_exptl_crystal_size_mid 0.22
_exptl_crystal_size_min 0.16
_refine_diff_density_max 1.310
_refine_diff_density_min -0.780
_refine_diff_density_rms 0.082
_refine_ls_extinction_method none
_refine_ls_goodness_of_fit_ref 1.037
_refine_ls_hydrogen_treatment refall
_refine_ls_matrix_type full
_refine_ls_number_parameters 885
_refine_ls_number_reflns 11992
_refine_ls_number_restraints 0
_refine_ls_restrained_S_all 1.037
_refine_ls_R_factor_all 0.0251
_refine_ls_R_factor_gt 0.0197
_refine_ls_shift/su_max 0.003
_refine_ls_shift/su_mean 0.000
_refine_ls_structure_factor_coef Fsqd
_refine_ls_weighting_details 'calc w=1/[\s^2^(Fo^2^)+(0.0268P)^2^+0.6750P] where P=(Fo^2^+2Fc^2^)/3'
_refine_ls_weighting_scheme calc
_refine_ls_wR_factor_gt 0.0472
_refine_ls_wR_factor_ref 0.0494
_reflns_number_gt 10540
_reflns_number_total 11992
_reflns_threshold_expression >2sigma(I)
_cod_data_source_file ja400664s_si_002.cif
_cod_data_source_block mef4
_cod_depositor_comments
;
The following automatic conversions were performed:

'_exptl_crystal_density_meas' value 'none' was changed to '?' - the
value is perceived as not measured.

Automatic conversion script
Id: cif_fix_values 3008 2015-01-20 13:52:24Z robertas 
;
_cod_database_code 4119473

loop_
_symmetry_equiv_pos_as_xyz
'x, y, z'
'-x, -y, -z'

loop_
_atom_site_label
_atom_site_type_symbol
_atom_site_fract_x
_atom_site_fract_y
_atom_site_fract_z
_atom_site_U_iso_or_equiv
_atom_site_adp_type
_atom_site_occupancy
_atom_site_symmetry_multiplicity
_atom_site_calc_flag
Dy1 Dy 0.232952(9) 0.257625(6) 0.123822(5) 0.01224(3) Uani 1 1 d
C1 C 0.3168(2) 0.12279(14) 0.18758(12) 0.0158(4) Uani 1 1 d
C2 C 0.4045(2) 0.20056(14) 0.22677(11) 0.0156(4) Uani 1 1 d
C3 C 0.5378(2) 0.18450(15) 0.21738(11) 0.0163(4) Uani 1 1 d
C4 C 0.5339(2) 0.09793(15) 0.17494(12) 0.0176(4) Uani 1 1 d
C5 C 0.4008(2) 0.06070(14) 0.15650(12) 0.0175(4) Uani 1 1 d
C6 C 0.3623(2) 0.28191(16) 0.27102(13) 0.0192(4) Uani 1 1 d
C7 C 0.6665(2) 0.24445(17) 0.24638(13) 0.0212(5) Uani 1 1 d
C8 C 0.6566(3) 0.05871(18) 0.15044(15) 0.0242(5) Uani 1 1 d
C9 C 0.3510(3) -0.03009(16) 0.11170(15) 0.0240(5) Uani 1 1 d
C10 C -0.0052(2) 0.14617(14) 0.13312(12) 0.0150(4) Uani 1 1 d
C11 C -0.0276(2) 0.21938(14) 0.08515(11) 0.0152(4) Uani 1 1 d
C12 C -0.0132(2) 0.30504(14) 0.12982(12) 0.0159(4) Uani 1 1 d
C13 C 0.0176(2) 0.28405(14) 0.20495(11) 0.0145(4) Uani 1 1 d
C14 C 0.0188(2) 0.18561(14) 0.20715(11) 0.0145(4) Uani 1 1 d
C15 C -0.0156(3) 0.04407(15) 0.10749(14) 0.0202(5) Uani 1 1 d
C16 C -0.0815(2) 0.20049(17) 0.00554(12) 0.0207(5) Uani 1 1 d
C17 C -0.0504(2) 0.39777(16) 0.10863(14) 0.0202(5) Uani 1 1 d
C18 C 0.0274(2) 0.35294(16) 0.27230(13) 0.0199(4) Uani 1 1 d
C19 C 0.0218(2) 0.13192(16) 0.27806(13) 0.0191(4) Uani 1 1 d
C20 C 0.4450(2) 0.28654(15) 0.03492(12) 0.0169(4) Uani 1 1 d
C21 C 0.3288(2) 0.27145(14) -0.01225(11) 0.0165(4) Uani 1 1 d
C22 C 0.2622(2) 0.35113(14) -0.00263(11) 0.0167(4) Uani 1 1 d
C23 C 0.3351(2) 0.41330(14) 0.05345(11) 0.0157(4) Uani 1 1 d
C24 C 0.4476(2) 0.37342(14) 0.07651(11) 0.0161(4) Uani 1 1 d
C25 C 0.5559(3) 0.22834(17) 0.03119(14) 0.0229(5) Uani 1 1 d
C26 C 0.2877(3) 0.18553(17) -0.06475(13) 0.0237(5) Uani 1 1 d
C27 C 0.1528(2) 0.37468(17) -0.05275(13) 0.0210(5) Uani 1 1 d
C28 C 0.3125(3) 0.51169(16) 0.07699(14) 0.0221(5) Uani 1 1 d
C29 C 0.5580(3) 0.42242(17) 0.12916(14) 0.0227(5) Uani 1 1 d
H1A H 0.229(2) 0.1003(15) 0.1995(12) 0.011(5) Uiso 1 1 d
H6A H 0.322(2) 0.3302(17) 0.2394(14) 0.024(6) Uiso 1 1 d
H6B H 0.287(3) 0.2581(17) 0.3053(14) 0.022(6) Uiso 1 1 d
H6C H 0.438(3) 0.3193(18) 0.2960(14) 0.026(7) Uiso 1 1 d
H7A H 0.651(3) 0.3033(18) 0.2751(14) 0.029(7) Uiso 1 1 d
H7B H 0.730(3) 0.268(2) 0.2017(17) 0.050(9) Uiso 1 1 d
H7C H 0.712(3) 0.2090(19) 0.2816(15) 0.033(7) Uiso 1 1 d
H8A H 0.635(3) 0.000(3) 0.1280(19) 0.066(11) Uiso 1 1 d
H8B H 0.719(3) 0.052(2) 0.1958(19) 0.058(10) Uiso 1 1 d
H8C H 0.708(3) 0.098(2) 0.1219(17) 0.042(8) Uiso 1 1 d
H9A H 0.395(3) -0.080(2) 0.1258(16) 0.041(8) Uiso 1 1 d
H9B H 0.365(3) -0.021(2) 0.0618(19) 0.054(10) Uiso 1 1 d
H9C H 0.254(3) -0.055(2) 0.1160(16) 0.038(8) Uiso 1 1 d
H15A H -0.097(4) 0.022(2) 0.0841(19) 0.059(10) Uiso 1 1 d
H15B H -0.011(3) 0.006(2) 0.1468(17) 0.041(8) Uiso 1 1 d
H15C H 0.055(4) 0.027(3) 0.073(2) 0.080(12) Uiso 1 1 d
H16A H -0.161(3) 0.1540(19) 0.0039(14) 0.029(7) Uiso 1 1 d
H16B H -0.023(2) 0.1754(17) -0.0293(14) 0.020(6) Uiso 1 1 d
H16C H -0.099(2) 0.2549(17) -0.0158(13) 0.020(6) Uiso 1 1 d
H17A H -0.119(3) 0.413(2) 0.1407(16) 0.039(8) Uiso 1 1 d
H17B H -0.088(2) 0.3959(17) 0.0586(15) 0.025(7) Uiso 1 1 d
H17C H 0.020(3) 0.4496(18) 0.1092(14) 0.023(7) Uiso 1 1 d
H18A H -0.061(3) 0.3730(19) 0.2812(15) 0.034(7) Uiso 1 1 d
H18B H 0.092(3) 0.4106(18) 0.2666(14) 0.026(7) Uiso 1 1 d
H18C H 0.053(3) 0.3267(18) 0.3149(15) 0.029(7) Uiso 1 1 d
H19A H -0.056(3) 0.136(2) 0.3096(17) 0.049(9) Uiso 1 1 d
H19B H 0.104(3) 0.151(2) 0.3091(16) 0.041(8) Uiso 1 1 d
H19C H 0.015(3) 0.066(2) 0.2691(17) 0.051(9) Uiso 1 1 d
H25A H 0.603(3) 0.241(2) -0.0142(18) 0.043(8) Uiso 1 1 d
H25B H 0.520(2) 0.1626(18) 0.0334(13) 0.021(6) Uiso 1 1 d
H25C H 0.617(3) 0.2421(17) 0.0728(15) 0.026(7) Uiso 1 1 d
H26A H 0.361(3) 0.1774(18) -0.0989(15) 0.034(7) Uiso 1 1 d
H26B H 0.217(3) 0.1915(19) -0.0946(16) 0.034(8) Uiso 1 1 d
H26C H 0.262(3) 0.130(2) -0.0399(18) 0.051(9) Uiso 1 1 d
H27A H 0.189(3) 0.4212(19) -0.0889(15) 0.032(7) Uiso 1 1 d
H27B H 0.090(3) 0.402(2) -0.0273(16) 0.036(8) Uiso 1 1 d
H27C H 0.107(3) 0.3211(19) -0.0805(15) 0.029(7) Uiso 1 1 d
H28A H 0.384(3) 0.5564(19) 0.0599(15) 0.033(7) Uiso 1 1 d
H28B H 0.308(3) 0.5226(19) 0.1282(16) 0.035(8) Uiso 1 1 d
H28C H 0.228(3) 0.5248(19) 0.0605(15) 0.033(8) Uiso 1 1 d
H29A H 0.618(3) 0.467(2) 0.1042(17) 0.044(9) Uiso 1 1 d
H29B H 0.608(3) 0.379(2) 0.1474(16) 0.041(8) Uiso 1 1 d
H29C H 0.521(3) 0.4531(19) 0.1682(15) 0.031(7) Uiso 1 1 d
Dy2 Dy 0.259992(9) 0.756943(6) 0.369292(5) 0.01393(3) Uani 1 1 d
C30 C 0.3015(2) 0.59370(14) 0.32465(11) 0.0159(4) Uani 1 1 d
C31 C 0.3784(2) 0.64666(14) 0.26708(11) 0.0167(4) Uani 1 1 d
C32 C 0.5085(2) 0.62321(15) 0.26887(12) 0.0184(4) Uani 1 1 d
C33 C 0.5126(2) 0.55518(15) 0.32398(12) 0.0180(4) Uani 1 1 d
C34 C 0.3870(2) 0.53746(14) 0.35839(12) 0.0167(4) Uani 1 1 d
C35 C 0.3302(3) 0.71349(16) 0.21404(13) 0.0207(5) Uani 1 1 d
C36 C 0.6254(3) 0.65970(18) 0.21953(15) 0.0255(5) Uani 1 1 d
C37 C 0.6366(2) 0.51483(18) 0.34323(14) 0.0235(5) Uani 1 1 d
C38 C 0.3446(3) 0.47024(17) 0.42028(14) 0.0214(5) Uani 1 1 d
C39 C 0.0105(2) 0.66098(15) 0.38633(12) 0.0180(4) Uani 1 1 d
C40 C 0.0162(2) 0.74574(16) 0.43088(12) 0.0187(4) Uani 1 1 d
C41 C 0.0247(2) 0.82174(15) 0.38189(12) 0.0193(4) Uani 1 1 d
C42 C 0.0273(2) 0.78407(15) 0.30659(12) 0.0171(4) Uani 1 1 d
C43 C 0.0152(2) 0.68400(14) 0.30919(11) 0.0161(4) Uani 1 1 d
C44 C -0.0098(3) 0.56325(17) 0.41710(15) 0.0246(5) Uani 1 1 d
C45 C -0.0055(3) 0.7486(2) 0.51524(13) 0.0278(5) Uani 1 1 d
C46 C 0.0017(3) 0.92060(18) 0.40125(15) 0.0279(5) Uani 1 1 d
C47 C 0.0234(3) 0.84006(17) 0.23719(13) 0.0236(5) Uani 1 1 d
C48 C -0.0079(3) 0.61447(17) 0.24310(13) 0.0209(5) Uani 1 1 d
C49 C 0.5102(2) 0.80612(15) 0.42363(12) 0.0185(4) Uani 1 1 d
C50 C 0.4218(2) 0.81491(15) 0.48442(12) 0.0190(4) Uani 1 1 d
C51 C 0.3536(2) 0.89165(15) 0.47101(12) 0.0190(4) Uani 1 1 d
C52 C 0.3966(2) 0.92809(14) 0.40010(12) 0.0182(4) Uani 1 1 d
C53 C 0.4930(2) 0.87507(15) 0.37081(12) 0.0180(4) Uani 1 1 d
C54 C 0.6206(3) 0.74736(17) 0.42359(14) 0.0237(5) Uani 1 1 d
C55 C 0.4100(3) 0.75697(19) 0.55356(14) 0.0274(5) Uani 1 1 d
C56 C 0.2747(3) 0.93826(19) 0.52883(14) 0.0263(5) Uani 1 1 d
C57 C 0.3608(3) 1.01475(17) 0.36521(16) 0.0275(5) Uani 1 1 d
C58 C 0.5753(3) 0.89725(17) 0.30131(13) 0.0238(5) Uani 1 1 d
H30A H 0.208(3) 0.5756(17) 0.3241(14) 0.025(7) Uiso 1 1 d
H35A H 0.315(3) 0.774(2) 0.2367(17) 0.047(9) Uiso 1 1 d
H35B H 0.395(3) 0.7327(18) 0.1754(15) 0.031(7) Uiso 1 1 d
H35C H 0.241(3) 0.6872(17) 0.1881(14) 0.024(7) Uiso 1 1 d
H36A H 0.601(4) 0.690(3) 0.176(2) 0.085(13) Uiso 1 1 d
H36B H 0.675(3) 0.613(2) 0.2026(16) 0.042(8) Uiso 1 1 d
H36C H 0.690(3) 0.704(2) 0.2450(15) 0.033(7) Uiso 1 1 d
H37A H 0.620(3) 0.469(2) 0.3806(17) 0.043(8) Uiso 1 1 d
H37B H 0.708(3) 0.563(2) 0.3604(15) 0.033(7) Uiso 1 1 d
H37C H 0.678(3) 0.483(2) 0.2986(17) 0.043(8) Uiso 1 1 d
H38A H 0.398(4) 0.420(3) 0.425(2) 0.089(13) Uiso 1 1 d
H38B H 0.251(4) 0.441(2) 0.4146(18) 0.059(10) Uiso 1 1 d
H38C H 0.358(3) 0.499(2) 0.466(2) 0.062(11) Uiso 1 1 d
H44A H -0.088(3) 0.552(2) 0.4445(16) 0.041(8) Uiso 1 1 d
H44B H 0.064(3) 0.555(2) 0.4510(16) 0.042(8) Uiso 1 1 d
H44C H -0.012(3) 0.5166(18) 0.3753(15) 0.026(7) Uiso 1 1 d
H45A H -0.088(3) 0.717(2) 0.5285(16) 0.036(8) Uiso 1 1 d
H45B H 0.002(3) 0.811(2) 0.5351(16) 0.039(8) Uiso 1 1 d
H45C H 0.058(3) 0.7222(18) 0.5434(14) 0.026(7) Uiso 1 1 d
H46A H -0.082(3) 0.933(2) 0.3794(16) 0.037(8) Uiso 1 1 d
H46B H 0.067(3) 0.970(2) 0.3863(17) 0.048(9) Uiso 1 1 d
H46C H -0.006(3) 0.930(2) 0.4558(17) 0.043(8) Uiso 1 1 d
H47A H -0.064(3) 0.855(2) 0.2275(16) 0.043(8) Uiso 1 1 d
H47B H 0.050(3) 0.807(2) 0.1905(16) 0.040(8) Uiso 1 1 d
H47C H 0.088(3) 0.9013(19) 0.2423(14) 0.030(7) Uiso 1 1 d
H48A H -0.087(3) 0.578(2) 0.2446(18) 0.055(10) Uiso 1 1 d
H48B H 0.058(3) 0.576(2) 0.2392(15) 0.039(8) Uiso 1 1 d
H48C H -0.011(3) 0.644(2) 0.1992(17) 0.043(9) Uiso 1 1 d
H54A H 0.690(3) 0.7740(19) 0.4569(16) 0.036(8) Uiso 1 1 d
H54B H 0.668(3) 0.7442(19) 0.3754(16) 0.040(8) Uiso 1 1 d
H54C H 0.590(3) 0.683(2) 0.4421(15) 0.032(7) Uiso 1 1 d
H55A H 0.478(3) 0.783(2) 0.5897(18) 0.055(9) Uiso 1 1 d
H55B H 0.416(4) 0.695(3) 0.544(2) 0.073(12) Uiso 1 1 d
H55C H 0.312(3) 0.747(2) 0.5743(16) 0.044(8) Uiso 1 1 d
H56A H 0.338(3) 0.987(2) 0.5558(18) 0.052(9) Uiso 1 1 d
H56B H 0.234(3) 0.893(2) 0.5675(17) 0.046(9) Uiso 1 1 d
H56C H 0.212(3) 0.968(2) 0.5095(16) 0.040(8) Uiso 1 1 d
H57A H 0.441(3) 1.055(2) 0.3459(17) 0.052(9) Uiso 1 1 d
H57B H 0.325(3) 1.053(2) 0.3976(19) 0.055(10) Uiso 1 1 d
H57C H 0.293(4) 1.000(2) 0.329(2) 0.064(11) Uiso 1 1 d
H58A H 0.660(3) 0.937(2) 0.3129(16) 0.040(8) Uiso 1 1 d
H58B H 0.530(3) 0.933(2) 0.2687(17) 0.044(9) Uiso 1 1 d
H58C H 0.595(3) 0.838(2) 0.2752(16) 0.043(8) Uiso 1 1 d

loop_
_atom_site_aniso_label
_atom_site_aniso_U_11
_atom_site_aniso_U_22
_atom_site_aniso_U_33
_atom_site_aniso_U_23
_atom_site_aniso_U_13
_atom_site_aniso_U_12
Dy1 0.01310(5) 0.01181(5) 0.01177(5) 0.00013(3) 0.00092(4) 0.00207(4)
C1 0.0157(11) 0.0150(9) 0.0172(10) 0.0028(8) 0.0023(8) 0.0035(8)
C2 0.0168(10) 0.0165(10) 0.0140(9) 0.0009(8) 0.0007(8) 0.0044(8)
C3 0.0165(10) 0.0177(10) 0.0156(10) 0.0029(8) 0.0024(8) 0.0045(8)
C4 0.0181(11) 0.0174(10) 0.0184(10) 0.0044(8) 0.0048(8) 0.0054(8)
C5 0.0217(11) 0.0143(9) 0.0175(10) 0.0011(8) 0.0029(8) 0.0060(8)
C6 0.0178(11) 0.0205(11) 0.0193(11) -0.0029(9) -0.0003(9) 0.0045(9)
C7 0.0168(11) 0.0265(12) 0.0207(11) 0.0008(9) -0.0009(9) 0.0045(9)
C8 0.0223(12) 0.0227(12) 0.0293(13) 0.0028(10) 0.0090(10) 0.0079(10)
C9 0.0279(13) 0.0167(11) 0.0275(13) -0.0028(9) 0.0029(10) 0.0052(10)
C10 0.0123(10) 0.0148(9) 0.0168(10) -0.0005(8) 0.0011(8) -0.0005(8)
C11 0.0130(10) 0.0157(10) 0.0161(10) -0.0007(8) -0.0001(8) 0.0005(8)
C12 0.0130(10) 0.0161(10) 0.0189(10) 0.0020(8) 0.0014(8) 0.0028(8)
C13 0.0112(10) 0.0148(9) 0.0168(10) -0.0020(8) 0.0015(8) 0.0004(8)
C14 0.0131(10) 0.0147(9) 0.0155(10) -0.0002(8) 0.0019(8) 0.0020(8)
C15 0.0217(12) 0.0150(10) 0.0230(11) -0.0032(9) 0.0011(10) 0.0016(9)
C16 0.0205(12) 0.0247(12) 0.0156(10) -0.0007(9) -0.0014(9) 0.0009(10)
C17 0.0207(12) 0.0168(10) 0.0240(12) 0.0029(9) 0.0008(10) 0.0055(9)
C18 0.0236(12) 0.0187(11) 0.0177(11) -0.0034(9) 0.0020(9) 0.0054(9)
C19 0.0230(12) 0.0181(10) 0.0169(10) 0.0023(8) 0.0032(9) 0.0050(9)
C20 0.0175(11) 0.0180(10) 0.0160(10) 0.0042(8) 0.0063(8) 0.0040(8)
C21 0.0221(11) 0.0149(9) 0.0118(9) 0.0004(8) 0.0033(8) 0.0008(8)
C22 0.0194(11) 0.0169(10) 0.0132(9) 0.0032(8) 0.0011(8) 0.0006(8)
C23 0.0181(11) 0.0132(9) 0.0154(10) 0.0025(8) 0.0037(8) 0.0009(8)
C24 0.0165(10) 0.0160(10) 0.0146(10) 0.0025(8) 0.0019(8) -0.0010(8)
C25 0.0246(12) 0.0248(12) 0.0216(12) 0.0046(10) 0.0092(10) 0.0098(10)
C26 0.0352(14) 0.0182(11) 0.0164(11) -0.0023(9) 0.0017(10) 0.0014(10)
C27 0.0218(12) 0.0225(11) 0.0184(11) 0.0057(9) 0.0005(9) 0.0017(9)
C28 0.0258(13) 0.0163(10) 0.0237(12) -0.0002(9) 0.0008(10) 0.0031(9)
C29 0.0199(12) 0.0224(11) 0.0234(12) 0.0001(10) -0.0021(10) -0.0031(10)
Dy2 0.01700(6) 0.01289(5) 0.01189(5) -0.00122(4) -0.00005(4) 0.00299(4)
C30 0.0163(11) 0.0156(10) 0.0153(10) -0.0015(8) 0.0012(8) 0.0017(8)
C31 0.0218(11) 0.0147(9) 0.0130(9) -0.0037(8) 0.0007(8) 0.0025(8)
C32 0.0190(11) 0.0192(10) 0.0163(10) -0.0038(8) 0.0036(8) 0.0023(8)
C33 0.0187(11) 0.0176(10) 0.0177(10) -0.0040(8) 0.0005(8) 0.0043(8)
C34 0.0205(11) 0.0144(9) 0.0149(10) -0.0033(8) 0.0005(8) 0.0032(8)
C35 0.0277(13) 0.0196(11) 0.0153(10) -0.0003(9) 0.0021(9) 0.0053(9)
C36 0.0260(13) 0.0250(12) 0.0255(12) 0.0000(10) 0.0096(10) 0.0040(10)
C37 0.0209(12) 0.0235(12) 0.0268(12) -0.0005(10) 0.0014(10) 0.0062(10)
C38 0.0245(13) 0.0203(11) 0.0202(11) 0.0025(9) 0.0017(9) 0.0060(10)
C39 0.0140(10) 0.0217(11) 0.0189(10) 0.0025(9) 0.0007(8) 0.0039(8)
C40 0.0165(11) 0.0252(11) 0.0153(10) -0.0003(9) 0.0025(8) 0.0062(9)
C41 0.0196(11) 0.0199(10) 0.0197(11) -0.0036(8) -0.0004(9) 0.0080(9)
C42 0.0181(11) 0.0186(10) 0.0157(10) 0.0017(8) -0.0013(8) 0.0060(8)
C43 0.0161(10) 0.0176(10) 0.0151(10) 0.0012(8) -0.0013(8) 0.0046(8)
C44 0.0212(12) 0.0252(12) 0.0283(13) 0.0107(10) 0.0032(10) 0.0042(10)
C45 0.0258(14) 0.0427(15) 0.0145(11) -0.0010(11) 0.0038(10) 0.0051(12)
C46 0.0331(15) 0.0251(12) 0.0282(13) -0.0076(10) -0.0016(11) 0.0146(11)
C47 0.0302(14) 0.0218(11) 0.0202(11) 0.0043(9) -0.0032(10) 0.0076(10)
C48 0.0225(12) 0.0209(11) 0.0193(11) -0.0039(9) -0.0042(9) 0.0052(10)
C49 0.0186(11) 0.0174(10) 0.0184(10) -0.0025(8) -0.0039(8) 0.0012(8)
C50 0.0234(11) 0.0189(10) 0.0134(10) -0.0027(8) -0.0049(8) 0.0010(9)
C51 0.0206(11) 0.0190(10) 0.0163(10) -0.0050(8) 0.0002(8) 0.0020(9)
C52 0.0210(11) 0.0135(9) 0.0190(10) -0.0025(8) -0.0033(9) 0.0004(8)
C53 0.0197(11) 0.0152(10) 0.0175(10) -0.0027(8) -0.0005(8) -0.0009(8)
C54 0.0231(12) 0.0240(12) 0.0247(12) -0.0052(10) -0.0062(10) 0.0073(10)
C55 0.0349(15) 0.0285(13) 0.0184(11) 0.0042(10) -0.0035(10) 0.0034(11)
C56 0.0299(14) 0.0277(13) 0.0213(12) -0.0111(10) 0.0001(10) 0.0080(11)
C57 0.0325(14) 0.0169(11) 0.0335(14) 0.0021(10) -0.0017(12) 0.0053(10)
C58 0.0253(13) 0.0225(11) 0.0216(12) -0.0007(9) 0.0028(10) -0.0010(10)

loop_
_atom_type_symbol
_atom_type_description
_atom_type_scat_dispersion_real
_atom_type_scat_dispersion_imag
_atom_type_scat_source
C C 0.0033 0.0016 'International Tables Vol C Tables 4.2.6.8 and 6.1.1.4'
H H 0.0000 0.0000 'International Tables Vol C Tables 4.2.6.8 and 6.1.1.4'
Dy Dy -0.1892 4.4098 'International Tables Vol C Tables 4.2.6.8 and 6.1.1.4'

loop_
_geom_angle_atom_site_label_1
_geom_angle_atom_site_label_2
_geom_angle_atom_site_label_3
_geom_angle
Cnt1 Dy1 C1 101.9
Cnt1 Dy1 C2 116.7
Cnt1 Dy1 C6 103.4
Cnt2 Dy1 C1 119.7
Cnt2 Dy1 C2 108.4
Cnt2 Dy1 C6 113.3
Cnt1 Dy1 Cnt2 134.7
Cnt3 Dy2 C30 102.5
Cnt3 Dy2 C31 116.3
Cnt3 Dy2 C35 102.8
Cnt4 Dy2 C30 119.5
Cnt4 Dy2 C31 107.2
Cnt4 Dy2 C35 111.0
Cnt3 Dy2 Cnt4 135.7
H6A Dy1 C1 77.6(6)
H6A Dy1 C21 130.6(6)
C1 Dy1 C21 109.45(7)
H6A Dy1 C20 102.4(6)
C1 Dy1 C20 92.52(7)
C21 Dy1 C20 31.21(6)
H6A Dy1 C10 114.9(6)
C1 Dy1 C10 83.09(7)
C21 Dy1 C10 114.51(6)
C20 Dy1 C10 140.34(6)
H6A Dy1 C24 79.2(6)
C1 Dy1 C24 107.54(7)
C21 Dy1 C24 51.61(6)
C20 Dy1 C24 31.13(6)
C10 Dy1 C24 164.34(6)
H6A Dy1 C22 120.8(6)
C1 Dy1 C22 140.64(7)
C21 Dy1 C22 31.45(6)
C20 Dy1 C22 51.51(6)
C10 Dy1 C22 113.26(6)
C24 Dy1 C22 51.30(6)
H6A Dy1 C23 89.8(6)
C1 Dy1 C23 138.51(7)
C21 Dy1 C23 51.72(6)
C20 Dy1 C23 51.42(6)
C10 Dy1 C23 137.02(6)
C24 Dy1 C23 30.98(6)
C22 Dy1 C23 31.02(6)
H6A Dy1 C11 125.5(6)
C1 Dy1 C11 113.68(7)
C21 Dy1 C11 97.22(7)
C20 Dy1 C11 128.42(6)
C10 Dy1 C11 31.16(6)
C24 Dy1 C11 135.23(6)
C22 Dy1 C11 84.96(6)
C23 Dy1 C11 105.86(6)
H6A Dy1 C12 98.8(6)
C1 Dy1 C12 128.20(7)
C21 Dy1 C12 110.99(7)
C20 Dy1 C12 137.38(6)
C10 Dy1 C12 51.18(6)
C24 Dy1 C12 122.68(6)
C22 Dy1 C12 85.89(6)
C23 Dy1 C12 92.49(6)
C11 Dy1 C12 30.91(6)
H6A Dy1 C13 74.6(6)
C1 Dy1 C13 103.59(6)
C21 Dy1 C13 141.79(6)
C20 Dy1 C13 162.32(6)
C10 Dy1 C13 50.87(6)
C24 Dy1 C13 133.42(6)
C22 Dy1 C13 114.54(6)
C23 Dy1 C13 110.90(6)
C11 Dy1 C13 50.96(6)
C12 Dy1 C13 30.82(6)
H6A Dy1 C14 84.4(6)
C1 Dy1 C14 77.63(6)
C21 Dy1 C14 144.89(6)
C20 Dy1 C14 166.73(6)
C10 Dy1 C14 30.61(6)
C24 Dy1 C14 161.14(6)
C22 Dy1 C14 134.25(6)
C23 Dy1 C14 140.93(6)
C11 Dy1 C14 50.85(6)
C12 Dy1 C14 50.75(6)
C13 Dy1 C14 30.59(6)
H6A Dy1 C2 49.6(6)
C1 Dy1 C2 31.48(6)
C21 Dy1 C2 114.06(6)
C20 Dy1 C2 85.79(6)
C10 Dy1 C2 107.76(6)
C24 Dy1 C2 86.36(6)
C22 Dy1 C2 135.56(6)
C23 Dy1 C2 114.87(6)
C11 Dy1 C2 138.41(6)
C12 Dy1 C2 134.95(6)
C13 Dy1 C2 104.13(6)
C14 Dy1 C2 90.14(6)
H6A Dy1 C6 19.8(6)
C1 Dy1 C6 57.76(6)
C21 Dy1 C6 132.31(7)
C20 Dy1 C6 101.13(7)
C10 Dy1 C6 109.27(6)
C24 Dy1 C6 86.31(6)
C22 Dy1 C6 135.02(7)
C23 Dy1 C6 104.60(6)
C11 Dy1 C6 130.44(6)
C12 Dy1 C6 110.69(6)
C13 Dy1 C6 81.90(6)
C14 Dy1 C6 81.29(6)
C2 Dy1 C6 30.80(6)
C5 C1 C2 107.30(18)
C5 C1 Dy1 127.69(14)
C2 C1 Dy1 82.06(12)
C3 C2 C1 106.90(18)
C3 C2 C6 126.08(19)
C1 C2 C6 127.00(19)
C3 C2 Dy1 129.28(14)
C1 C2 Dy1 66.46(11)
C6 C2 Dy1 79.90(12)
C2 C3 C4 108.50(19)
C2 C3 C7 128.24(19)
C4 C3 C7 123.26(19)
C5 C4 C3 108.86(19)
C5 C4 C8 126.6(2)
C3 C4 C8 124.4(2)
C4 C5 C1 108.42(19)
C4 C5 C9 126.4(2)
C1 C5 C9 125.2(2)
C2 C6 Dy1 69.29(11)
C14 C10 C11 108.30(18)
C14 C10 C15 127.50(19)
C11 C10 C15 124.08(19)
C14 C10 Dy1 76.62(12)
C11 C10 Dy1 74.80(11)
C15 C10 Dy1 117.92(14)
C12 C11 C10 107.76(18)
C12 C11 C16 128.28(19)
C10 C11 C16 123.09(19)
C12 C11 Dy1 75.21(12)
C10 C11 Dy1 74.03(11)
C16 C11 Dy1 125.00(14)
C11 C12 C13 107.66(17)
C11 C12 C17 127.77(19)
C13 C12 C17 123.49(19)
C11 C12 Dy1 73.88(11)
C13 C12 Dy1 74.67(11)
C17 C12 Dy1 126.58(14)
C14 C13 C12 108.34(17)
C14 C13 C18 126.06(19)
C12 C13 C18 125.09(18)
C14 C13 Dy1 75.48(12)
C12 C13 Dy1 74.51(11)
C18 C13 Dy1 122.64(14)
C10 C14 C13 107.88(17)
C10 C14 C19 126.46(19)
C13 C14 C19 124.93(19)
C10 C14 Dy1 72.78(11)
C13 C14 Dy1 73.93(11)
C19 C14 Dy1 126.72(14)
C21 C20 C24 107.79(18)
C21 C20 C25 124.8(2)
C24 C20 C25 126.7(2)
C21 C20 Dy1 73.00(12)
C24 C20 Dy1 74.68(12)
C25 C20 Dy1 125.63(14)
C20 C21 C22 108.30(18)
C20 C21 C26 124.4(2)
C22 C21 C26 127.3(2)
C20 C21 Dy1 75.79(12)
C22 C21 Dy1 76.08(12)
C26 C21 Dy1 115.74(14)
C23 C22 C21 107.56(18)
C23 C22 C27 125.30(19)
C21 C22 C27 126.11(19)
C23 C22 Dy1 74.64(11)
C21 C22 Dy1 72.47(11)
C27 C22 Dy1 127.61(14)
C24 C23 C22 107.98(18)
C24 C23 C28 124.31(19)
C22 C23 C28 127.1(2)
C24 C23 Dy1 74.18(11)
C22 C23 Dy1 74.34(11)
C28 C23 Dy1 124.44(14)
C23 C24 C20 108.30(18)
C23 C24 C29 124.4(2)
C20 C24 C29 126.9(2)
C23 C24 Dy1 74.84(12)
C20 C24 Dy1 74.19(12)
C29 C24 Dy1 122.67(14)
H35A Dy2 C30 75.7(7)
H35A Dy2 C50 126.3(7)
C30 Dy2 C50 108.10(7)
H35A Dy2 C52 89.8(7)
C30 Dy2 C52 139.59(7)
C50 Dy2 C52 51.86(7)
H35A Dy2 C51 121.1(7)
C30 Dy2 C51 139.39(7)
C50 Dy2 C51 31.37(7)
C52 Dy2 C51 31.33(6)
H35A Dy2 C53 75.8(7)
C30 Dy2 C53 108.47(7)
C50 Dy2 C53 51.72(7)
C52 Dy2 C53 31.21(6)
C51 Dy2 C53 51.65(7)
H35A Dy2 C49 97.0(7)
C30 Dy2 C49 92.41(7)
C50 Dy2 C49 31.15(7)
C52 Dy2 C49 51.53(7)
C51 Dy2 C49 51.51(7)
C53 Dy2 C49 31.14(6)
H35A Dy2 C40 127.1(7)
C30 Dy2 C40 110.69(7)
C50 Dy2 C40 102.27(7)
C52 Dy2 C40 108.12(7)
C51 Dy2 C40 88.78(7)
C53 Dy2 C40 138.49(7)
C49 Dy2 C40 133.42(7)
H35A Dy2 C39 111.4(7)
C30 Dy2 C39 81.49(7)
C50 Dy2 C39 122.18(7)
C52 Dy2 C39 138.50(7)
C51 Dy2 C39 118.10(7)
C53 Dy2 C39 169.26(7)
C49 Dy2 C39 148.20(7)
C40 Dy2 C39 30.79(6)
H35A Dy2 C42 76.8(7)
C30 Dy2 C42 107.75(7)
C50 Dy2 C42 141.31(7)
C52 Dy2 C42 105.11(7)
C51 Dy2 C42 112.00(7)
C53 Dy2 C42 126.61(7)
C49 Dy2 C42 156.28(6)
C40 Dy2 C42 50.81(6)
C39 Dy2 C42 50.81(6)
H35A Dy2 C41 103.7(7)
C30 Dy2 C41 129.12(7)
C50 Dy2 C41 111.52(7)
C52 Dy2 C41 90.71(7)
C51 Dy2 C41 85.48(7)
C53 Dy2 C41 120.85(7)
C49 Dy2 C41 136.83(6)
C40 Dy2 C41 30.59(6)
C39 Dy2 C41 50.65(7)
C42 Dy2 C41 30.74(6)
H35A Dy2 C43 81.4(7)
C30 Dy2 C43 79.81(7)
C50 Dy2 C43 152.00(7)
C52 Dy2 C43 135.83(6)
C51 Dy2 C43 135.61(6)
C53 Dy2 C43 152.65(6)
C49 Dy2 C43 172.22(6)
C40 Dy2 C43 50.78(6)
C39 Dy2 C43 30.70(6)
C42 Dy2 C43 30.74(6)
C41 Dy2 C43 50.67(6)
H35A Dy2 C31 47.6(7)
C30 Dy2 C31 31.21(6)
C50 Dy2 C31 111.23(7)
C52 Dy2 C31 115.66(7)
C51 Dy2 C31 134.41(7)
C53 Dy2 C31 86.17(6)
C49 Dy2 C31 83.79(6)
C40 Dy2 C31 135.30(7)
C39 Dy2 C31 104.57(6)
C42 Dy2 C31 106.91(6)
C41 Dy2 C31 137.25(6)
C43 Dy2 C31 89.61(6)
H35A Dy2 C35 18.2(7)
C30 Dy2 C35 57.46(6)
C50 Dy2 C35 128.58(7)
C52 Dy2 C35 104.42(7)
C51 Dy2 C35 134.39(7)
C53 Dy2 C35 84.11(7)
C49 Dy2 C35 97.43(7)
C40 Dy2 C35 129.15(7)
C39 Dy2 C35 105.12(7)
C42 Dy2 C35 83.69(7)
C41 Dy2 C35 113.73(7)
C43 Dy2 C35 78.69(7)
C31 Dy2 C35 30.59(6)
C34 C30 C31 107.53(19)
C34 C30 Dy2 127.74(14)
C31 C30 Dy2 82.80(12)
C32 C31 C30 106.80(18)
C32 C31 C35 125.73(19)
C30 C31 C35 127.5(2)
C32 C31 Dy2 129.00(14)
C30 C31 Dy2 65.99(11)
C35 C31 Dy2 80.26(12)
C31 C32 C33 108.86(19)
C31 C32 C36 127.1(2)
C33 C32 C36 124.0(2)
C34 C33 C32 108.48(19)
C34 C33 C37 127.3(2)
C32 C33 C37 124.1(2)
C33 C34 C30 108.31(19)
C33 C34 C38 127.2(2)
C30 C34 C38 124.5(2)
C31 C35 Dy2 69.15(11)
C40 C39 C43 108.33(18)
C40 C39 C44 124.6(2)
C43 C39 C44 126.9(2)
C40 C39 Dy2 74.61(12)
C43 C39 Dy2 75.69(12)
C44 C39 Dy2 120.01(15)
C41 C40 C39 108.19(18)
C41 C40 C45 127.4(2)
C39 C40 C45 123.8(2)
C41 C40 Dy2 75.59(12)
C39 C40 Dy2 74.61(12)
C45 C40 Dy2 123.09(15)
C40 C41 C42 107.86(18)
C40 C41 C46 127.2(2)
C42 C41 C46 123.4(2)
C40 C41 Dy2 73.82(12)
C42 C41 Dy2 74.07(12)
C46 C41 Dy2 128.82(16)
C41 C42 C43 108.11(18)
C41 C42 C47 124.8(2)
C43 C42 C47 126.59(19)
C41 C42 Dy2 75.19(12)
C43 C42 Dy2 75.35(12)
C47 C42 Dy2 122.14(15)
C39 C43 C42 107.46(18)
C39 C43 C48 125.75(19)
C42 C43 C48 126.29(19)
C39 C43 Dy2 73.60(12)
C42 C43 Dy2 73.91(12)
C48 C43 Dy2 124.53(15)
C50 C49 C53 107.95(19)
C50 C49 C54 124.7(2)
C53 C49 C54 126.3(2)
C50 C49 Dy2 73.10(12)
C53 C49 Dy2 73.98(12)
C54 C49 Dy2 127.77(15)
C49 C50 C51 108.23(19)
C49 C50 C55 125.5(2)
C51 C50 C55 126.2(2)
C49 C50 Dy2 75.76(12)
C51 C50 Dy2 74.98(12)
C55 C50 Dy2 118.61(15)
C50 C51 C52 107.76(19)
C50 C51 C56 125.1(2)
C52 C51 C56 125.9(2)
C50 C51 Dy2 73.65(12)
C52 C51 Dy2 74.26(12)
C56 C51 Dy2 127.80(16)
C53 C52 C51 107.98(18)
C53 C52 C57 124.7(2)
C51 C52 C57 127.0(2)
C53 C52 Dy2 74.68(12)
C51 C52 Dy2 74.42(12)
C57 C52 Dy2 122.36(16)
C52 C53 C49 108.02(19)
C52 C53 C58 125.3(2)
C49 C53 C58 126.2(2)
C52 C53 Dy2 74.11(12)
C49 C53 Dy2 74.88(12)
C58 C53 Dy2 123.17(15)

loop_
_geom_bond_atom_site_label_1
_geom_bond_atom_site_label_2
_geom_bond_distance
Dy1 Cnt1 2.382
Dy1 Cnt2 2.349
Dy1 H6A 2.36(2)
Dy1 C1 2.542(2)
Dy1 C21 2.606(2)
Dy1 C20 2.642(2)
Dy1 C10 2.648(2)
Dy1 C24 2.648(2)
Dy1 C22 2.6527(19)
Dy1 C23 2.6565(19)
Dy1 C11 2.658(2)
Dy1 C12 2.675(2)
Dy1 C13 2.677(2)
Dy1 C14 2.697(2)
Dy1 C2 2.746(2)
Dy1 C6 2.890(2)
C1 C5 1.426(3)
C1 C2 1.448(3)
C2 C3 1.406(3)
C2 C6 1.503(3)
C3 C4 1.421(3)
C3 C7 1.499(3)
C4 C5 1.383(3)
C4 C8 1.499(3)
C5 C9 1.506(3)
C10 C14 1.411(3)
C10 C11 1.425(3)
C10 C15 1.503(3)
C11 C12 1.421(3)
C11 C16 1.507(3)
C12 C13 1.422(3)
C12 C17 1.504(3)
C13 C14 1.418(3)
C13 C18 1.511(3)
C14 C19 1.504(3)
C20 C21 1.412(3)
C20 C24 1.419(3)
C20 C25 1.503(3)
C21 C22 1.426(3)
C21 C26 1.512(3)
C22 C23 1.420(3)
C22 C27 1.500(3)
C23 C24 1.417(3)
C23 C28 1.511(3)
C24 C29 1.503(3)
Dy2 Cnt3 2.392
Dy2 Cnt4 2.344
Dy2 H35A 2.43(3)
Dy2 C30 2.546(2)
Dy2 C50 2.619(2)
Dy2 C52 2.634(2)
Dy2 C51 2.636(2)
Dy2 C53 2.641(2)
Dy2 C49 2.653(2)
Dy2 C40 2.668(2)
Dy2 C39 2.668(2)
Dy2 C42 2.676(2)
Dy2 C41 2.690(2)
Dy2 C43 2.695(2)
Dy2 C31 2.765(2)
Dy2 C35 2.916(2)
C30 C34 1.420(3)
C30 C31 1.445(3)
C31 C32 1.404(3)
C31 C35 1.506(3)
C32 C33 1.415(3)
C32 C36 1.501(3)
C33 C34 1.393(3)
C33 C37 1.503(3)
C34 C38 1.506(3)
C39 C40 1.416(3)
C39 C43 1.420(3)
C39 C44 1.508(3)
C40 C41 1.414(3)
C40 C45 1.514(3)
C41 C42 1.423(3)
C41 C46 1.503(3)
C42 C43 1.424(3)
C42 C47 1.501(3)
C43 C48 1.499(3)
C49 C50 1.416(3)
C49 C53 1.421(3)
C49 C54 1.504(3)
C50 C51 1.421(3)
C50 C55 1.504(3)
C51 C52 1.423(3)
C51 C56 1.504(3)
C52 C53 1.419(3)
C52 C57 1.508(3)
C53 C58 1.503(3)
